data_2229593
loop_
_publ_author_name
'Dardouri, Rachida'
'Rodi, Youssef Kandri'
'Ladeira, Sonia'
'Essassi, El Mokhtar'
'Ng, Seik Weng'

_publ_section_title
;
 3-Benzoyl-1,5-dimethyl-1<i>H</i>-1,5-benzodiazepine-2,4(3<i>H</i>,5<i>H</i>)-dione
;
_journal_coeditor_code BT5487
_journal_issue 4
_journal_name_full 'Acta Crystallographica Section E'
_journal_page_first o849
_journal_paper_doi 10.1107/S160053681100866X
_journal_volume 67
_journal_year 2011
_chemical_formula_iupac 'C18 H16 N2 O3'
_chemical_formula_moiety 'C18 H16 N2 O3'
_chemical_formula_sum 'C18 H16 N2 O3'
_chemical_formula_weight 308.33
_chemical_name_systematic
;
3-Benzoyl-1,5-dimethyl-1<i>H</i>-1,5-benzodiazepine-2,4(3<i>H</i>,5<i>H</i>)-\
dione
;
_space_group_IT_number 14
_symmetry_cell_setting monoclinic
_symmetry_space_group_name_Hall '-P 2yn'
_symmetry_space_group_name_H-M 'P 1 21/n 1'
_atom_sites_solution_hydrogens geom
_atom_sites_solution_primary direct
_atom_sites_solution_secondary difmap
_audit_creation_method SHELXL-97
_cell_angle_alpha 90.00
_cell_angle_beta 105.6140(10)
_cell_angle_gamma 90.00
_cell_formula_units_Z 4
_cell_length_a 7.78270(10)
_cell_length_b 23.7595(4)
_cell_length_c 8.6315(2)
_cell_measurement_reflns_used 4206
_cell_measurement_temperature 295(2)
_cell_measurement_theta_max 28.26
_cell_measurement_theta_min 2.59
_cell_volume 1537.18(5)
_computing_cell_refinement 'SAINT (Bruker, 2008)'
_computing_data_collection 'APEX2 (Bruker, 2008)'
_computing_data_reduction 'SAINT (Bruker, 2008)'
_computing_molecular_graphics 'X-SEED (Barbour, 2001)'
_computing_publication_material 'publCIF (Westrip, 2010)'
_computing_structure_refinement 'SHELXL97 (Sheldrick, 2008)'
_computing_structure_solution 'SHELXS97 (Sheldrick, 2008)'
_diffrn_ambient_temperature 295(2)
_diffrn_measured_fraction_theta_full 0.981
_diffrn_measured_fraction_theta_max 0.981
_diffrn_measurement_device_type 'Bruker X8 APEXII'
_diffrn_measurement_method '\f and \w'
_diffrn_radiation_monochromator graphite
_diffrn_radiation_source 'fine-focus sealed tube'
_diffrn_radiation_type MoK\a
_diffrn_radiation_wavelength 0.71073
_diffrn_reflns_av_R_equivalents 0.0376
_diffrn_reflns_av_sigmaI/netI 0.0400
_diffrn_reflns_limit_h_max 9
_diffrn_reflns_limit_h_min -10
_diffrn_reflns_limit_k_max 30
_diffrn_reflns_limit_k_min -33
_diffrn_reflns_limit_l_max 11
_diffrn_reflns_limit_l_min -12
_diffrn_reflns_number 18802
_diffrn_reflns_theta_full 30.49
_diffrn_reflns_theta_max 30.49
_diffrn_reflns_theta_min 2.60
_diffrn_standards_decay_% 0
_diffrn_standards_interval_count 0
_diffrn_standards_interval_time 0
_diffrn_standards_number 0
_exptl_absorpt_coefficient_mu 0.092
_exptl_absorpt_correction_type none
_exptl_crystal_colour Colorless
_exptl_crystal_density_diffrn 1.332
_exptl_crystal_density_method 'not measured'
_exptl_crystal_description Prism
_exptl_crystal_F_000 648
_exptl_crystal_size_max 0.22
_exptl_crystal_size_mid 0.12
_exptl_crystal_size_min 0.04
_refine_diff_density_max 0.314
_refine_diff_density_min -0.223
_refine_ls_extinction_method none
_refine_ls_goodness_of_fit_ref 1.006
_refine_ls_hydrogen_treatment constr
_refine_ls_matrix_type full
_refine_ls_number_parameters 210
_refine_ls_number_reflns 4592
_refine_ls_number_restraints 0
_refine_ls_restrained_S_all 1.006
_refine_ls_R_factor_all 0.0812
_refine_ls_R_factor_gt 0.0469
_refine_ls_shift/su_max 0.001
_refine_ls_shift/su_mean 0.001
_refine_ls_structure_factor_coef Fsqd
_refine_ls_weighting_details 'calc w=1/[\s^2^(Fo^2^)+(0.0632P)^2^+0.2366P] where P=(Fo^2^+2Fc^2^)/3'
_refine_ls_weighting_scheme calc
_refine_ls_wR_factor_gt 0.1110
_refine_ls_wR_factor_ref 0.1277
_reflns_number_gt 3089
_reflns_number_total 4592
_reflns_threshold_expression I>2\s(I)
_cod_data_source_file bt5487.cif
_cod_data_source_block I
_cod_original_sg_symbol_H-M 'P 21/n'
_cod_database_code 2229593
_cod_database_fobs_code 2229593

loop_
_symmetry_equiv_pos_as_xyz
'x, y, z'
'x+1/2, -y+1/2, z+1/2'
'-x, -y, -z'
'-x-1/2, y-1/2, -z-1/2'

loop_
_atom_site_type_symbol
_atom_site_label
_atom_site_fract_x
_atom_site_fract_y
_atom_site_fract_z
_atom_site_U_iso_or_equiv
_atom_site_adp_type
_atom_site_calc_flag
_atom_site_refinement_flags
_atom_site_occupancy
_atom_site_disorder_assembly
_atom_site_disorder_group
O O1 1.24318(14) 0.44276(5) 0.90455(13) 0.0423(3) Uani d . 1 . .
O O2 0.83292(13) 0.51285(4) 0.61289(12) 0.0311(2) Uani d . 1 . .
O O3 1.09190(15) 0.33492(5) 0.61730(13) 0.0385(3) Uani d . 1 . .
N N1 1.01821(15) 0.38528(5) 0.92487(13) 0.0268(3) Uani d . 1 . .
N N2 0.71073(14) 0.43944(5) 0.71264(13) 0.0245(2) Uani d . 1 . .
C C1 0.85958(18) 0.35496(6) 0.85124(15) 0.0250(3) Uani d . 1 . .
C C2 0.8500(2) 0.29767(6) 0.88450(18) 0.0353(3) Uani d . 1 . .
H H2 0.9505 0.2793 0.9467 0.042 Uiso calc R 1 . .
C C3 0.6934(3) 0.26792(7) 0.82626(19) 0.0428(4) Uani d . 1 . .
H H3 0.6882 0.2300 0.8512 0.051 Uiso calc R 1 . .
C C4 0.5446(2) 0.29455(7) 0.73107(19) 0.0415(4) Uani d . 1 . .
H H4 0.4385 0.2747 0.6934 0.050 Uiso calc R 1 . .
C C5 0.5533(2) 0.35047(7) 0.69189(17) 0.0333(3) Uani d . 1 . .
H H5 0.4536 0.3678 0.6250 0.040 Uiso calc R 1 . .
C C6 0.70996(17) 0.38152(5) 0.75123(15) 0.0237(3) Uani d . 1 . .
C C7 0.5560(2) 0.47429(7) 0.7181(2) 0.0381(4) Uani d . 1 . .
H H7A 0.5945 0.5122 0.7462 0.057 Uiso calc R 1 . .
H H7B 0.5021 0.4594 0.7972 0.057 Uiso calc R 1 . .
H H7C 0.4706 0.4740 0.6145 0.057 Uiso calc R 1 . .
C C8 0.84081(17) 0.46368(5) 0.65773(15) 0.0225(3) Uani d . 1 . .
C C9 1.00564(16) 0.42783(5) 0.66442(15) 0.0231(3) Uani d . 1 . .
H H9 1.0844 0.4514 0.6204 0.028 Uiso calc R 1 . .
C C10 1.10278(18) 0.41905(6) 0.84130(16) 0.0272(3) Uani d . 1 . .
C C11 1.1054(2) 0.37505(8) 1.09563(17) 0.0407(4) Uani d . 1 . .
H H11A 1.0189 0.3616 1.1478 0.061 Uiso calc R 1 . .
H H11B 1.1567 0.4095 1.1455 0.061 Uiso calc R 1 . .
H H11C 1.1976 0.3474 1.1053 0.061 Uiso calc R 1 . .
C C12 0.98410(18) 0.37241(5) 0.56927(16) 0.0246(3) Uani d . 1 . .
C C13 0.84063(18) 0.36688(5) 0.41676(16) 0.0246(3) Uani d . 1 . .
C C14 0.77679(19) 0.41305(6) 0.31835(16) 0.0290(3) Uani d . 1 . .
H H14 0.8199 0.4489 0.3503 0.035 Uiso calc R 1 . .
C C15 0.6493(2) 0.40561(7) 0.17305(18) 0.0370(4) Uani d . 1 . .
H H15 0.6087 0.4363 0.1065 0.044 Uiso calc R 1 . .
C C16 0.5825(2) 0.35255(8) 0.12720(19) 0.0404(4) Uani d . 1 . .
H H16 0.4957 0.3477 0.0303 0.048 Uiso calc R 1 . .
C C17 0.6441(2) 0.30642(7) 0.2249(2) 0.0418(4) Uani d . 1 . .
H H17 0.5981 0.2708 0.1938 0.050 Uiso calc R 1 . .
C C18 0.7740(2) 0.31344(6) 0.36851(18) 0.0335(3) Uani d . 1 . .
H H18 0.8169 0.2824 0.4330 0.040 Uiso calc R 1 . .

loop_
_atom_site_aniso_label
_atom_site_aniso_U_11
_atom_site_aniso_U_22
_atom_site_aniso_U_33
_atom_site_aniso_U_12
_atom_site_aniso_U_13
_atom_site_aniso_U_23
O1 0.0235(5) 0.0623(8) 0.0383(6) -0.0123(5) 0.0034(5) 0.0014(5)
O2 0.0369(6) 0.0235(5) 0.0353(5) 0.0024(4) 0.0137(4) 0.0040(4)
O3 0.0413(6) 0.0364(6) 0.0379(6) 0.0173(5) 0.0107(5) 0.0034(4)
N1 0.0231(6) 0.0338(6) 0.0230(5) -0.0002(5) 0.0052(4) 0.0028(4)
N2 0.0203(5) 0.0269(6) 0.0278(6) 0.0017(4) 0.0093(4) 0.0025(4)
C1 0.0277(7) 0.0265(6) 0.0237(6) -0.0017(5) 0.0118(5) 0.0008(5)
C2 0.0484(9) 0.0274(7) 0.0357(8) 0.0038(6) 0.0210(7) 0.0055(6)
C3 0.0678(12) 0.0260(7) 0.0434(9) -0.0143(7) 0.0303(9) -0.0051(6)
C4 0.0504(10) 0.0427(9) 0.0365(8) -0.0250(8) 0.0206(8) -0.0122(7)
C5 0.0293(7) 0.0438(9) 0.0276(7) -0.0116(6) 0.0094(6) -0.0047(6)
C6 0.0246(7) 0.0259(6) 0.0229(6) -0.0038(5) 0.0106(5) -0.0007(5)
C7 0.0279(8) 0.0460(9) 0.0451(9) 0.0127(6) 0.0179(7) 0.0107(7)
C8 0.0226(6) 0.0246(6) 0.0200(6) -0.0014(5) 0.0052(5) -0.0009(5)
C9 0.0201(6) 0.0250(6) 0.0256(6) -0.0009(5) 0.0087(5) 0.0020(5)
C10 0.0209(6) 0.0335(7) 0.0275(6) 0.0002(5) 0.0070(5) 0.0003(5)
C11 0.0335(8) 0.0628(11) 0.0243(7) 0.0016(7) 0.0053(6) 0.0088(7)
C12 0.0252(6) 0.0251(6) 0.0267(6) 0.0020(5) 0.0122(5) 0.0030(5)
C13 0.0260(7) 0.0240(6) 0.0273(6) 0.0021(5) 0.0134(5) -0.0016(5)
C14 0.0341(8) 0.0254(7) 0.0282(7) 0.0041(6) 0.0093(6) -0.0007(5)
C15 0.0393(9) 0.0431(9) 0.0274(7) 0.0141(7) 0.0070(6) -0.0026(6)
C16 0.0312(8) 0.0568(10) 0.0326(8) 0.0029(7) 0.0077(6) -0.0165(7)
C17 0.0424(9) 0.0387(9) 0.0473(9) -0.0129(7) 0.0173(8) -0.0181(7)
C18 0.0417(8) 0.0252(7) 0.0374(8) -0.0012(6) 0.0171(7) -0.0035(6)

loop_
_atom_type_symbol
_atom_type_description
_atom_type_scat_dispersion_real
_atom_type_scat_dispersion_imag
_atom_type_scat_source
C C 0.0033 0.0016 'International Tables Vol C Tables 4.2.6.8 and 6.1.1.4'
H H 0.0000 0.0000 'International Tables Vol C Tables 4.2.6.8 and 6.1.1.4'
N N 0.0061 0.0033 'International Tables Vol C Tables 4.2.6.8 and 6.1.1.4'
O O 0.0106 0.0060 'International Tables Vol C Tables 4.2.6.8 and 6.1.1.4'

loop_
_geom_angle_atom_site_label_1
_geom_angle_atom_site_label_2
_geom_angle_atom_site_label_3
_geom_angle_site_symmetry_1
_geom_angle_site_symmetry_3
_geom_angle
_geom_angle_publ_flag
C10 N1 C1 . . 123.15(11) ?
C10 N1 C11 . . 118.11(12) ?
C1 N1 C11 . . 118.41(11) ?
C8 N2 C6 . . 123.07(11) ?
C8 N2 C7 . . 117.79(11) ?
C6 N2 C7 . . 118.91(11) ?
C2 C1 C6 . . 118.98(13) ?
C2 C1 N1 . . 119.29(13) ?
C6 C1 N1 . . 121.68(12) ?
C3 C2 C1 . . 120.95(15) ?
C3 C2 H2 . . 119.5 ?
C1 C2 H2 . . 119.5 ?
C4 C3 C2 . . 119.93(14) ?
C4 C3 H3 . . 120.0 ?
C2 C3 H3 . . 120.0 ?
C3 C4 C5 . . 119.98(14) ?
C3 C4 H4 . . 120.0 ?
C5 C4 H4 . . 120.0 ?
C4 C5 C6 . . 120.98(15) ?
C4 C5 H5 . . 119.5 ?
C6 C5 H5 . . 119.5 ?
C5 C6 C1 . . 119.11(13) ?
C5 C6 N2 . . 119.00(12) ?
C1 C6 N2 . . 121.85(11) ?
N2 C7 H7A . . 109.5 ?
N2 C7 H7B . . 109.5 ?
H7A C7 H7B . . 109.5 ?
N2 C7 H7C . . 109.5 ?
H7A C7 H7C . . 109.5 ?
H7B C7 H7C . . 109.5 ?
O2 C8 N2 . . 122.40(12) ?
O2 C8 C9 . . 120.86(11) ?
N2 C8 C9 . . 116.62(11) ?
C10 C9 C8 . . 107.40(10) ?
C10 C9 C12 . . 111.80(11) ?
C8 C9 C12 . . 119.19(11) ?
C10 C9 H9 . . 105.8 ?
C8 C9 H9 . . 105.8 ?
C12 C9 H9 . . 105.8 ?
O1 C10 N1 . . 122.53(13) ?
O1 C10 C9 . . 121.87(12) ?
N1 C10 C9 . . 115.53(11) ?
N1 C11 H11A . . 109.5 ?
N1 C11 H11B . . 109.5 ?
H11A C11 H11B . . 109.5 ?
N1 C11 H11C . . 109.5 ?
H11A C11 H11C . . 109.5 ?
H11B C11 H11C . . 109.5 ?
O3 C12 C13 . . 121.46(12) ?
O3 C12 C9 . . 118.61(12) ?
C13 C12 C9 . . 119.82(11) ?
C18 C13 C14 . . 119.49(13) ?
C18 C13 C12 . . 118.46(12) ?
C14 C13 C12 . . 122.00(12) ?
C15 C14 C13 . . 120.13(13) ?
C15 C14 H14 . . 119.9 ?
C13 C14 H14 . . 119.9 ?
C16 C15 C14 . . 119.93(15) ?
C16 C15 H15 . . 120.0 ?
C14 C15 H15 . . 120.0 ?
C15 C16 C17 . . 120.36(14) ?
C15 C16 H16 . . 119.8 ?
C17 C16 H16 . . 119.8 ?
C18 C17 C16 . . 119.94(14) ?
C18 C17 H17 . . 120.0 ?
C16 C17 H17 . . 120.0 ?
C17 C18 C13 . . 120.12(14) ?
C17 C18 H18 . . 119.9 ?
C13 C18 H18 . . 119.9 ?

loop_
_geom_bond_atom_site_label_1
_geom_bond_atom_site_label_2
_geom_bond_site_symmetry_2
_geom_bond_distance
_geom_bond_publ_flag
O1 C10 . 1.2199(17) ?
O2 C8 . 1.2271(16) ?
O3 C12 . 1.2173(16) ?
N1 C10 . 1.3613(17) ?
N1 C1 . 1.4229(18) ?
N1 C11 . 1.4675(18) ?
N2 C8 . 1.3562(16) ?
N2 C6 . 1.4163(17) ?
N2 C7 . 1.4725(17) ?
C1 C2 . 1.3974(19) ?
C1 C6 . 1.3993(19) ?
C2 C3 . 1.381(2) ?
C2 H2 . 0.9300 ?
C3 C4 . 1.380(3) ?
C3 H3 . 0.9300 ?
C4 C5 . 1.377(2) ?
C4 H4 . 0.9300 ?
C5 C6 . 1.3986(19) ?
C5 H5 . 0.9300 ?
C7 H7A . 0.9600 ?
C7 H7B . 0.9600 ?
C7 H7C . 0.9600 ?
C8 C9 . 1.5280(17) ?
C9 C10 . 1.5247(18) ?
C9 C12 . 1.5369(18) ?
C9 H9 . 0.9800 ?
C11 H11A . 0.9600 ?
C11 H11B . 0.9600 ?
C11 H11C . 0.9600 ?
C12 C13 . 1.4851(19) ?
C13 C18 . 1.3922(19) ?
C13 C14 . 1.3945(19) ?
C14 C15 . 1.385(2) ?
C14 H14 . 0.9300 ?
C15 C16 . 1.380(2) ?
C15 H15 . 0.9300 ?
C16 C17 . 1.387(2) ?
C16 H16 . 0.9300 ?
C17 C18 . 1.383(2) ?
C17 H17 . 0.9300 ?
C18 H18 . 0.9300 ?

loop_
_geom_torsion_atom_site_label_1
_geom_torsion_atom_site_label_2
_geom_torsion_atom_site_label_3
_geom_torsion_atom_site_label_4
_geom_torsion_site_symmetry_1
_geom_torsion_site_symmetry_2
_geom_torsion_site_symmetry_3
_geom_torsion_site_symmetry_4
_geom_torsion
_geom_torsion_publ_flag
C10 N1 C1 C2 . . . . 130.65(14) ?
C11 N1 C1 C2 . . . . -42.59(18) ?
C10 N1 C1 C6 . . . . -51.95(18) ?
C11 N1 C1 C6 . . . . 134.80(14) ?
C6 C1 C2 C3 . . . . -3.0(2) ?
N1 C1 C2 C3 . . . . 174.49(13) ?
C1 C2 C3 C4 . . . . 1.3(2) ?
C2 C3 C4 C5 . . . . 1.2(2) ?
C3 C4 C5 C6 . . . . -2.0(2) ?
C4 C5 C6 C1 . . . . 0.3(2) ?
C4 C5 C6 N2 . . . . -177.66(13) ?
C2 C1 C6 C5 . . . . 2.15(19) ?
N1 C1 C6 C5 . . . . -175.25(12) ?
C2 C1 C6 N2 . . . . -179.97(12) ?
N1 C1 C6 N2 . . . . 2.63(19) ?
C8 N2 C6 C5 . . . . -131.99(13) ?
C7 N2 C6 C5 . . . . 42.36(17) ?
C8 N2 C6 C1 . . . . 50.13(18) ?
C7 N2 C6 C1 . . . . -135.52(13) ?
C6 N2 C8 O2 . . . . 174.18(12) ?
C7 N2 C8 O2 . . . . -0.23(19) ?
C6 N2 C8 C9 . . . . -9.73(17) ?
C7 N2 C8 C9 . . . . 175.85(12) ?
O2 C8 C9 C10 . . . . 108.64(13) ?
N2 C8 C9 C10 . . . . -67.51(14) ?
O2 C8 C9 C12 . . . . -122.98(13) ?
N2 C8 C9 C12 . . . . 60.87(15) ?
C1 N1 C10 O1 . . . . -176.50(13) ?
C11 N1 C10 O1 . . . . -3.2(2) ?
C1 N1 C10 C9 . . . . 6.51(18) ?
C11 N1 C10 C9 . . . . 179.78(12) ?
C8 C9 C10 O1 . . . . -107.48(15) ?
C12 C9 C10 O1 . . . . 120.01(14) ?
C8 C9 C10 N1 . . . . 69.54(14) ?
C12 C9 C10 N1 . . . . -62.97(15) ?
C10 C9 C12 O3 . . . . -26.52(16) ?
C8 C9 C12 O3 . . . . -152.84(12) ?
C10 C9 C12 C13 . . . . 157.22(11) ?
C8 C9 C12 C13 . . . . 30.89(16) ?
O3 C12 C13 C18 . . . . 30.37(19) ?
C9 C12 C13 C18 . . . . -153.48(12) ?
O3 C12 C13 C14 . . . . -146.95(14) ?
C9 C12 C13 C14 . . . . 29.20(18) ?
C18 C13 C14 C15 . . . . -0.6(2) ?
C12 C13 C14 C15 . . . . 176.69(13) ?
C13 C14 C15 C16 . . . . 1.4(2) ?
C14 C15 C16 C17 . . . . -0.9(2) ?
C15 C16 C17 C18 . . . . -0.4(2) ?
C16 C17 C18 C13 . . . . 1.2(2) ?
C14 C13 C18 C17 . . . . -0.7(2) ?
C12 C13 C18 C17 . . . . -178.09(13) ?

loop_
_cod_related_entry_id
_cod_related_entry_database
_cod_related_entry_code
1 ChemSpider 30656567
